data_7236281
loop_
_publ_author_name
'Song, Jiang-Feng'
'Jia, Ying-Ying'
'Zhou, Rui-Sha'
'Li, Si-Zhe'
'Qiu, Xiao-Min'
'Liu, Jie'

_publ_section_title
;
 Six new coordination compounds based on rigid
 5-(3-carboxy-phenyl)-pyridine-2-carboxylic acid: synthesis, structural
 variations and properties
;
_journal_issue 12
_journal_name_full 'RSC Advances'
_journal_page_first 7217
_journal_paper_doi 10.1039/C6RA26966D
_journal_volume 7
_journal_year 2017
_chemical_formula_sum 'C13 H19 Co N O10'
_chemical_formula_weight 408.22
_space_group_IT_number 14
_space_group_name_Hall '-P 2ybc'
_space_group_name_H-M_alt 'P 1 21/c 1'
_symmetry_cell_setting monoclinic
_symmetry_space_group_name_H-M 'P 1 21/c 1'
_atom_sites_solution_hydrogens geom
_atom_sites_solution_primary direct
_atom_sites_solution_secondary difmap
_audit_creation_method SHELXL-97
_audit_update_record
;
2016-10-11 deposited with the CCDC.
2017-01-16 downloaded from the CCDC.
;
_cell_angle_alpha 90.00
_cell_angle_beta 99.11(3)
_cell_angle_gamma 90.00
_cell_formula_units_Z 4
_cell_length_a 15.569(3)
_cell_length_b 7.7545(16)
_cell_length_c 13.712(3)
_cell_measurement_reflns_used 2913
_cell_measurement_temperature 298(2)
_cell_measurement_theta_max 25.1
_cell_measurement_theta_min 2.93
_cell_volume 1634.6(6)
_computing_cell_refinement 'Bruker XSCANS'
_computing_data_collection 'Bruker XSCANS'
_computing_data_reduction 'Bruker SHELXTL'
_computing_molecular_graphics 'Bruker SHELXTL'
_computing_publication_material 'Bruker SHELXTL'
_computing_structure_refinement 'SHELXL-97 (Sheldrick, 1997)'
_computing_structure_solution 'SHELXS-97 (Sheldrick, 1990)'
_diffrn_ambient_temperature 298(2)
_diffrn_measured_fraction_theta_full 0.997
_diffrn_measured_fraction_theta_max 0.997
_diffrn_measurement_device_type 'CCD area detector'
_diffrn_measurement_method 'phi and omega scans'
_diffrn_radiation_monochromator graphite
_diffrn_radiation_source 'fine-focus sealed tube'
_diffrn_radiation_type MoK\a
_diffrn_radiation_wavelength 0.71073
_diffrn_reflns_av_R_equivalents 0.0334
_diffrn_reflns_av_sigmaI/netI 0.0414
_diffrn_reflns_limit_h_max 18
_diffrn_reflns_limit_h_min -18
_diffrn_reflns_limit_k_max 9
_diffrn_reflns_limit_k_min -9
_diffrn_reflns_limit_l_max 16
_diffrn_reflns_limit_l_min -16
_diffrn_reflns_number 7600
_diffrn_reflns_theta_full 25.10
_diffrn_reflns_theta_max 25.10
_diffrn_reflns_theta_min 2.94
_exptl_absorpt_coefficient_mu 1.105
_exptl_absorpt_correction_T_max 0.8259
_exptl_absorpt_correction_T_min 0.7472
_exptl_absorpt_correction_type empirical
_exptl_crystal_colour Pink
_exptl_crystal_density_diffrn 1.659
_exptl_crystal_density_method 'not measured'
_exptl_crystal_description Block
_exptl_crystal_F_000 844
_exptl_crystal_size_max 0.28
_exptl_crystal_size_mid 0.22
_exptl_crystal_size_min 0.18
_refine_diff_density_max 0.500
_refine_diff_density_min -0.628
_refine_diff_density_rms 0.070
_refine_ls_extinction_method none
_refine_ls_goodness_of_fit_ref 1.045
_refine_ls_hydrogen_treatment mixed
_refine_ls_matrix_type full
_refine_ls_number_parameters 226
_refine_ls_number_reflns 2913
_refine_ls_number_restraints 0
_refine_ls_restrained_S_all 1.045
_refine_ls_R_factor_all 0.0479
_refine_ls_R_factor_gt 0.0394
_refine_ls_shift/su_max 0.001
_refine_ls_shift/su_mean 0.000
_refine_ls_structure_factor_coef Fsqd
_refine_ls_weighting_details 'calc w=1/[\s^2^(Fo^2^)+(0.0350P)^2^+2.1238P] where P=(Fo^2^+2Fc^2^)/3'
_refine_ls_weighting_scheme calc
_refine_ls_wR_factor_gt 0.0910
_refine_ls_wR_factor_ref 0.0969
_reflns_number_gt 2482
_reflns_number_total 2913
_reflns_threshold_expression >2sigma(I)
_cod_data_source_file c6ra26966d2.cif
_cod_data_source_block s
_cod_depositor_comments
;
The following automatic conversions were performed:

data item '_exptl_absorpt_correction_type' value 'Empirical' was
changed to 'empirical' in accordance with the
/home/saulius/struct/COD-crude-data/automatic-downloads/DataCite-retrospective/RSC/depositions/lib/dictionaries/cif_core.dic
dictionary named 'cif_core.dic' version 2.4.2 last updated on
2011-04-26.

data item '_symmetry_cell_setting' value 'Monoclinic' was changed to
'monoclinic' in accordance with the
/home/saulius/struct/COD-crude-data/automatic-downloads/DataCite-retrospective/RSC/depositions/lib/dictionaries/cif_core.dic
dictionary named 'cif_core.dic' version 2.4.2 last updated on
2011-04-26.

Automatic conversion script
Id: cif_fix_values 6909 2019-04-08 15:41:33Z antanas 
;
_cod_original_cell_volume 1634.5(6)
_cod_original_sg_symbol_H-M P2(1)/c
_cod_database_code 7236281

loop_
_symmetry_equiv_pos_as_xyz
'x, y, z'
'-x, y+1/2, -z+1/2'
'-x, -y, -z'
'x, -y-1/2, z-1/2'

loop_
_atom_site_label
_atom_site_type_symbol
_atom_site_fract_x
_atom_site_fract_y
_atom_site_fract_z
_atom_site_U_iso_or_equiv
_atom_site_adp_type
_atom_site_occupancy
_atom_site_symmetry_multiplicity
_atom_site_calc_flag
_atom_site_refinement_flags
Co1 Co 0.38390(2) 0.05754(5) 0.81580(3) 0.02105(14) Uani 1 1 d .
O1 O -0.21194(15) -0.0953(3) 0.5963(2) 0.0408(6) Uani 1 1 d .
O2 O -0.27509(13) 0.1579(3) 0.57021(18) 0.0366(6) Uani 1 1 d .
O3 O 0.41103(13) -0.1934(3) 0.77820(16) 0.0274(5) Uani 1 1 d .
O4 O 0.35388(14) -0.4290(3) 0.70160(17) 0.0310(5) Uani 1 1 d .
N1 N 0.26431(15) -0.0204(3) 0.73496(18) 0.0218(5) Uani 1 1 d .
C1 C -0.20933(19) 0.0653(4) 0.5902(2) 0.0268(7) Uani 1 1 d .
C2 C -0.12073(19) 0.1490(4) 0.6087(2) 0.0231(6) Uani 1 1 d .
C3 C -0.04713(19) 0.0479(4) 0.6290(2) 0.0242(7) Uani 1 1 d .
H3 H -0.0534 -0.0708 0.6347 0.029 Uiso 1 1 calc R
C4 C 0.03598(19) 0.1180(4) 0.6412(2) 0.0243(7) Uani 1 1 d .
C5 C 0.0437(2) 0.2952(4) 0.6326(2) 0.0321(8) Uani 1 1 d .
H5 H 0.0985 0.3454 0.6390 0.038 Uiso 1 1 calc R
C6 C -0.0299(2) 0.3977(4) 0.6144(3) 0.0346(8) Uani 1 1 d .
H6 H -0.0240 0.5167 0.6104 0.042 Uiso 1 1 calc R
C7 C -0.1116(2) 0.3255(4) 0.6021(2) 0.0278(7) Uani 1 1 d .
H7 H -0.1606 0.3956 0.5894 0.033 Uiso 1 1 calc R
C8 C 0.11425(19) 0.0074(4) 0.6615(2) 0.0239(7) Uani 1 1 d .
C9 C 0.11603(19) -0.1602(4) 0.6292(2) 0.0266(7) Uani 1 1 d .
H9 H 0.0664 -0.2083 0.5927 0.032 Uiso 1 1 calc R
C10 C 0.1909(2) -0.2577(4) 0.6503(2) 0.0276(7) Uani 1 1 d .
H10 H 0.1918 -0.3716 0.6292 0.033 Uiso 1 1 calc R
C11 C 0.26427(18) -0.1833(4) 0.7032(2) 0.0218(6) Uani 1 1 d .
C12 C 0.19112(18) 0.0707(4) 0.7155(2) 0.0234(7) Uani 1 1 d .
H12 H 0.1913 0.1830 0.7394 0.028 Uiso 1 1 calc R
C13 C 0.34910(19) -0.2776(4) 0.7295(2) 0.0240(7) Uani 1 1 d .
O1W O 0.50702(13) 0.0841(3) 0.90087(16) 0.0310(5) Uani 1 1 d .
H1WA H 0.5306 -0.0144 0.9113 0.047 Uiso 1 1 d R
H1WB H 0.5019 0.1309 0.9557 0.047 Uiso 1 1 d R
O2W O 0.42958(14) 0.1490(3) 0.68819(15) 0.0304(5) Uani 1 1 d .
H2WA H 0.4390 0.0584 0.6517 0.046 Uiso 1 1 d R
H2WB H 0.4821 0.2086 0.6999 0.046 Uiso 1 1 d R
O3W O 0.35832(15) 0.3113(3) 0.84398(17) 0.0342(5) Uani 1 1 d .
H3WA H 0.3056 0.3353 0.8569 0.051 Uiso 1 1 d R
H3WB H 0.3605 0.3840 0.7980 0.051 Uiso 1 1 d R
O4W O 0.33864(14) -0.0231(3) 0.94293(16) 0.0306(5) Uani 1 1 d .
H4WA H 0.3119 -0.1250 0.9415 0.046 Uiso 1 1 d R
H4WB H 0.3104 0.0485 0.9708 0.046 Uiso 1 1 d R
O5W O 0.43407(15) -0.0840(3) 0.54004(16) 0.0347(6) Uani 1 1 d .
H5WA H 0.4865 -0.1153 0.5410 0.052 Uiso 1 1 d R
H5WB H 0.4149 -0.0379 0.4846 0.052 Uiso 1 1 d R
O6W O 0.2601(2) 0.3173(4) 0.5587(2) 0.0641(9) Uani 1 1 d .
H6WA H 0.2456 0.2436 0.5214 0.096 Uiso 1 1 d R
H6WB H 0.2977 0.2894 0.6070 0.096 Uiso 1 1 d R

loop_
_atom_site_aniso_label
_atom_site_aniso_U_11
_atom_site_aniso_U_22
_atom_site_aniso_U_33
_atom_site_aniso_U_23
_atom_site_aniso_U_13
_atom_site_aniso_U_12
Co1 0.0164(2) 0.0199(2) 0.0257(2) -0.00123(17) 0.00007(16) 0.00016(16)
O1 0.0252(12) 0.0231(13) 0.0731(18) 0.0006(12) 0.0053(12) -0.0025(10)
O2 0.0176(11) 0.0293(12) 0.0607(16) -0.0030(12) -0.0009(10) 0.0005(10)
O3 0.0192(11) 0.0243(11) 0.0372(12) -0.0028(10) -0.0004(9) 0.0023(9)
O4 0.0303(12) 0.0203(12) 0.0418(13) -0.0054(10) 0.0039(10) 0.0029(10)
N1 0.0173(12) 0.0230(13) 0.0246(13) 0.0004(11) 0.0016(10) -0.0002(10)
C1 0.0183(15) 0.0288(18) 0.0333(17) -0.0041(14) 0.0041(13) 0.0005(14)
C2 0.0201(15) 0.0257(16) 0.0234(15) 0.0002(13) 0.0031(12) -0.0015(13)
C3 0.0221(16) 0.0251(16) 0.0246(16) 0.0044(13) 0.0012(12) 0.0023(13)
C4 0.0193(15) 0.0280(17) 0.0243(15) 0.0010(13) -0.0005(12) -0.0006(13)
C5 0.0215(16) 0.0305(18) 0.043(2) 0.0025(15) 0.0009(14) -0.0076(14)
C6 0.0304(18) 0.0223(17) 0.049(2) 0.0018(16) 0.0014(15) -0.0028(14)
C7 0.0224(16) 0.0266(17) 0.0327(17) -0.0005(14) -0.0006(13) 0.0055(13)
C8 0.0190(15) 0.0276(17) 0.0245(15) 0.0036(13) 0.0016(12) -0.0010(13)
C9 0.0193(15) 0.0288(17) 0.0297(17) -0.0007(14) -0.0021(12) -0.0047(13)
C10 0.0261(17) 0.0243(16) 0.0322(17) -0.0050(14) 0.0039(13) -0.0033(14)
C11 0.0199(15) 0.0217(16) 0.0238(15) 0.0027(13) 0.0029(12) -0.0017(12)
C12 0.0201(15) 0.0221(16) 0.0270(16) 0.0004(13) 0.0007(12) 0.0002(12)
C13 0.0258(16) 0.0229(17) 0.0243(16) 0.0031(13) 0.0070(13) 0.0004(13)
O1W 0.0247(12) 0.0326(13) 0.0328(12) -0.0010(10) -0.0045(9) 0.0006(10)
O2W 0.0281(12) 0.0312(12) 0.0325(12) -0.0036(10) 0.0065(9) -0.0081(10)
O3W 0.0340(13) 0.0232(12) 0.0478(14) 0.0012(11) 0.0138(11) 0.0058(10)
O4W 0.0336(13) 0.0256(12) 0.0336(12) 0.0006(10) 0.0082(10) -0.0030(10)
O5W 0.0312(13) 0.0377(13) 0.0331(13) 0.0038(11) -0.0014(10) 0.0008(11)
O6W 0.085(2) 0.0618(19) 0.0469(16) -0.0046(15) 0.0142(15) -0.0314(18)

loop_
_atom_type_symbol
_atom_type_description
_atom_type_scat_dispersion_real
_atom_type_scat_dispersion_imag
_atom_type_scat_source
C C 0.0033 0.0016 'International Tables Vol C Tables 4.2.6.8 and 6.1.1.4'
H H 0.0000 0.0000 'International Tables Vol C Tables 4.2.6.8 and 6.1.1.4'
Co Co 0.3494 0.9721 'International Tables Vol C Tables 4.2.6.8 and 6.1.1.4'
N N 0.0061 0.0033 'International Tables Vol C Tables 4.2.6.8 and 6.1.1.4'
O O 0.0106 0.0060 'International Tables Vol C Tables 4.2.6.8 and 6.1.1.4'

loop_
_geom_angle_atom_site_label_1
_geom_angle_atom_site_label_2
_geom_angle_atom_site_label_3
_geom_angle
O3W Co1 O3 176.23(9)
O3W Co1 O4W 91.65(9)
O3 Co1 O4W 92.05(9)
O3W Co1 O1W 89.35(9)
O3 Co1 O1W 91.51(8)
O4W Co1 O1W 87.96(9)
O3W Co1 N1 101.11(9)
O3 Co1 N1 78.29(9)
O4W Co1 N1 88.05(9)
O1W Co1 N1 168.90(9)
O3W Co1 O2W 86.28(9)
O3 Co1 O2W 90.03(9)
O4W Co1 O2W 177.91(9)
O1W Co1 O2W 91.71(9)
N1 Co1 O2W 92.64(9)
C13 O3 Co1 116.58(18)
C12 N1 C11 118.7(3)
C12 N1 Co1 127.8(2)
C11 N1 Co1 113.51(19)
O2 C1 O1 123.7(3)
O2 C1 C2 119.2(3)
O1 C1 C2 117.1(3)
C3 C2 C7 119.0(3)
C3 C2 C1 119.8(3)
C7 C2 C1 121.1(3)
C2 C3 C4 122.0(3)
C2 C3 H3 119.0
C4 C3 H3 119.0
C5 C4 C3 118.0(3)
C5 C4 C8 120.7(3)
C3 C4 C8 121.3(3)
C6 C5 C4 120.3(3)
C6 C5 H5 119.8
C4 C5 H5 119.8
C7 C6 C5 120.8(3)
C7 C6 H6 119.6
C5 C6 H6 119.6
C6 C7 C2 119.9(3)
C6 C7 H7 120.1
C2 C7 H7 120.1
C9 C8 C12 116.4(3)
C9 C8 C4 123.0(3)
C12 C8 C4 120.5(3)
C8 C9 C10 120.6(3)
C8 C9 H9 119.7
C10 C9 H9 119.7
C11 C10 C9 118.8(3)
C11 C10 H10 120.6
C9 C10 H10 120.6
N1 C11 C10 121.6(3)
N1 C11 C13 115.2(3)
C10 C11 C13 123.1(3)
N1 C12 C8 123.7(3)
N1 C12 H12 118.1
C8 C12 H12 118.1
O4 C13 O3 125.0(3)
O4 C13 C11 118.7(3)
O3 C13 C11 116.3(3)
Co1 O1W H1WA 109.8
Co1 O1W H1WB 109.2
H1WA O1W H1WB 109.5
Co1 O2W H2WA 108.0
Co1 O2W H2WB 115.2
H2WA O2W H2WB 105.8
Co1 O3W H3WA 116.9
Co1 O3W H3WB 117.6
H3WA O3W H3WB 99.0
Co1 O4W H4WA 117.8
Co1 O4W H4WB 117.1
H4WA O4W H4WB 108.7
H5WA O5W H5WB 109.5
H6WA O6W H6WB 115.0

loop_
_geom_bond_atom_site_label_1
_geom_bond_atom_site_label_2
_geom_bond_distance
Co1 O3W 2.056(2)
Co1 O3 2.074(2)
Co1 O4W 2.077(2)
Co1 O1W 2.090(2)
Co1 N1 2.099(2)
Co1 O2W 2.113(2)
O1 C1 1.249(4)
O2 C1 1.245(4)
O3 C13 1.264(4)
O4 C13 1.241(4)
N1 C12 1.331(4)
N1 C11 1.336(4)
C1 C2 1.509(4)
C2 C3 1.380(4)
C2 C7 1.381(4)
C3 C4 1.389(4)
C3 H3 0.9300
C4 C5 1.386(4)
C4 C8 1.480(4)
C5 C6 1.383(4)
C5 H5 0.9300
C6 C7 1.375(4)
C6 H6 0.9300
C7 H7 0.9300
C8 C9 1.375(4)
C8 C12 1.393(4)
C9 C10 1.381(4)
C9 H9 0.9300
C10 C11 1.379(4)
C10 H10 0.9300
C11 C13 1.502(4)
C12 H12 0.9300
O1W H1WA 0.8499
O1W H1WB 0.8498
O2W H2WA 0.8880
O2W H2WB 0.9307
O3W H3WA 0.8865
O3W H3WB 0.8505
O4W H4WA 0.8922
O4W H4WB 0.8369
O5W H5WA 0.8500
O5W H5WB 0.8500
O6W H6WA 0.7761
O6W H6WB 0.8395

loop_
_geom_hbond_atom_site_label_D
_geom_hbond_atom_site_label_H
_geom_hbond_atom_site_label_A
_geom_hbond_distance_DH
_geom_hbond_distance_HA
_geom_hbond_distance_DA
_geom_hbond_angle_DHA
_geom_hbond_site_symmetry_A
O2W H2WB O3 0.93 1.81 2.739(3) 174.9 2_656
O2W H2WA O5W 0.89 1.88 2.728(3) 159.2 .
O3W H3WA O1 0.89 1.77 2.642(3) 168.5 2_556
O3W H3WB O4 0.85 1.95 2.798(3) 171.7 1_565
O4W H4WA O2 0.89 1.78 2.660(3) 169.7 2_546
O4W H4WB O6W 0.84 1.86 2.680(3) 166.9 4_566
O6W H6WA O1 0.78 1.98 2.746(4) 167.1 3_556

loop_
_geom_torsion_atom_site_label_1
_geom_torsion_atom_site_label_2
_geom_torsion_atom_site_label_3
_geom_torsion_atom_site_label_4
_geom_torsion
O3W Co1 O3 C13 -82.6(13)
O4W Co1 O3 C13 86.2(2)
O1W Co1 O3 C13 174.2(2)
N1 Co1 O3 C13 -1.4(2)
O2W Co1 O3 C13 -94.1(2)
O3W Co1 N1 C12 -4.6(3)
O3 Co1 N1 C12 179.2(3)
O4W Co1 N1 C12 86.7(3)
O1W Co1 N1 C12 155.7(4)
O2W Co1 N1 C12 -91.3(3)
O3W Co1 N1 C11 177.45(19)
O3 Co1 N1 C11 1.24(19)
O4W Co1 N1 C11 -91.2(2)
O1W Co1 N1 C11 -22.3(6)
O2W Co1 N1 C11 90.7(2)
O2 C1 C2 C3 -178.7(3)
O1 C1 C2 C3 1.5(4)
O2 C1 C2 C7 -1.2(5)
O1 C1 C2 C7 179.1(3)
C7 C2 C3 C4 -1.2(4)
C1 C2 C3 C4 176.4(3)
C2 C3 C4 C5 0.1(5)
C2 C3 C4 C8 -179.1(3)
C3 C4 C5 C6 1.3(5)
C8 C4 C5 C6 -179.4(3)
C4 C5 C6 C7 -1.7(5)
C5 C6 C7 C2 0.5(5)
C3 C2 C7 C6 0.9(5)
C1 C2 C7 C6 -176.7(3)
C5 C4 C8 C9 -150.0(3)
C3 C4 C8 C9 29.2(5)
C5 C4 C8 C12 29.8(4)
C3 C4 C8 C12 -150.9(3)
C12 C8 C9 C10 0.1(4)
C4 C8 C9 C10 -180.0(3)
C8 C9 C10 C11 -1.0(5)
C12 N1 C11 C10 0.7(4)
Co1 N1 C11 C10 178.9(2)
C12 N1 C11 C13 -179.2(2)
Co1 N1 C11 C13 -1.0(3)
C9 C10 C11 N1 0.6(4)
C9 C10 C11 C13 -179.6(3)
C11 N1 C12 C8 -1.6(4)
Co1 N1 C12 C8 -179.5(2)
C9 C8 C12 N1 1.2(4)
C4 C8 C12 N1 -178.7(3)
Co1 O3 C13 O4 -179.5(2)
Co1 O3 C13 C11 1.3(3)
N1 C11 C13 O4 -179.4(3)
C10 C11 C13 O4 0.7(4)
N1 C11 C13 O3 -0.2(4)
C10 C11 C13 O3 180.0(3)
